data_1562280
loop_
_publ_author_name
'Liu, Guang-Ning'
'Zhu, Wen-Juan'
'Zhang, Ming-Jian'
'Xu, Bo'
'Liu, Qi-Sheng'
'Zhang, Zhen-Wei'
'Li, Cuncheng'

_publ_section_title
;
 Syntheses, crystal and band structures, and optical properties of a
 selenidoantimonate and an iron polyselenide
;
_journal_name_full 'Journal of Solid State Chemistry'
_journal_page_first 109
_journal_page_last 115
_journal_paper_doi 10.1016/j.jssc.2014.06.012
_journal_volume 218
_journal_year 2014
_chemical_formula_moiety 'C24 H16 Fe N4 Se4'
_chemical_formula_sum 'C24 H16 Fe N4 Se4'
_chemical_formula_weight 732.10
_space_group_IT_number 2
_space_group_name_Hall '-P 1'
_space_group_name_H-M_alt 'P -1'
_symmetry_cell_setting triclinic
_symmetry_space_group_name_Hall '-P 1'
_symmetry_space_group_name_H-M 'P -1'
_atom_sites_solution_hydrogens geom
_atom_sites_solution_primary direct
_atom_sites_solution_secondary difmap
_audit_creation_method SHELXL-97
_cell_angle_alpha 88.172(16)
_cell_angle_beta 81.962(14)
_cell_angle_gamma 67.315(12)
_cell_formula_units_Z 2
_cell_length_a 9.499(3)
_cell_length_b 10.558(4)
_cell_length_c 13.297(6)
_cell_measurement_reflns_used 1523
_cell_measurement_temperature 293(2)
_cell_measurement_theta_max 27.4797
_cell_measurement_theta_min 2.6315
_cell_volume 1218.0(8)
_computing_cell_refinement 'CrystalClear (Rigaku Corp., 2002)'
_computing_data_collection 'CrystalClear (Rigaku Corp., 2002)'
_computing_data_reduction 'CrystalClear (Rigaku Corp., 2002)'
_computing_publication_material 'Siemens SHELXTL^TM^ 5'
_computing_structure_refinement 'Siemens SHELXTL^TM^ 5'
_computing_structure_solution 'Siemens SHELXTL^TM^ 5'
_diffrn_ambient_temperature 293(2)
_diffrn_detector_area_resol_mean 13.6612
_diffrn_measured_fraction_theta_full 0.993
_diffrn_measured_fraction_theta_max 0.993
_diffrn_measurement_device_type 'Rigaku SCXmini CCD'
_diffrn_measurement_method \w
_diffrn_radiation_monochromator graphite
_diffrn_radiation_source 'fine-focus sealed tube'
_diffrn_radiation_type MoK\a
_diffrn_radiation_wavelength 0.71073
_diffrn_reflns_av_R_equivalents 0.0308
_diffrn_reflns_av_unetI/netI 0.0370
_diffrn_reflns_limit_h_max 11
_diffrn_reflns_limit_h_min -11
_diffrn_reflns_limit_k_max 12
_diffrn_reflns_limit_k_min -9
_diffrn_reflns_limit_l_max 15
_diffrn_reflns_limit_l_min -15
_diffrn_reflns_number 8737
_diffrn_reflns_theta_full 25.00
_diffrn_reflns_theta_max 25.00
_diffrn_reflns_theta_min 2.35
_exptl_absorpt_coefficient_mu 6.617
_exptl_absorpt_correction_T_max 1.0000
_exptl_absorpt_correction_T_min 0.4370
_exptl_absorpt_correction_type multi-scan
_exptl_absorpt_process_details
;
CrysAlisPro, Agilent Technologies,
Version 1.171.35.21 (release 20-01-2012 CrysAlis171 .NET)
(compiled Jan 23 2012,18:06:46)
Empirical absorption correction using spherical harmonics,
 implemented in SCALE3 ABSPACK scaling algorithm.
;
_exptl_crystal_colour black-red
_exptl_crystal_density_diffrn 1.996
_exptl_crystal_density_method 'not measured'
_exptl_crystal_description block
_exptl_crystal_F_000 700
_exptl_crystal_size_max 0.10
_exptl_crystal_size_mid 0.09
_exptl_crystal_size_min 0.08
_refine_diff_density_max 1.021
_refine_diff_density_min -0.992
_refine_diff_density_rms 0.109
_refine_ls_extinction_method none
_refine_ls_goodness_of_fit_ref 1.010
_refine_ls_hydrogen_treatment mixed
_refine_ls_matrix_type full
_refine_ls_number_parameters 298
_refine_ls_number_reflns 4274
_refine_ls_number_restraints 0
_refine_ls_restrained_S_all 1.010
_refine_ls_R_factor_all 0.0517
_refine_ls_R_factor_gt 0.0450
_refine_ls_shift/su_max 0.001
_refine_ls_shift/su_mean 0.000
_refine_ls_structure_factor_coef Fsqd
_refine_ls_weighting_details 'calc w=1/[\s^2^(Fo^2^)+(0.0700P)^2^+2.4093P] where P=(Fo^2^+2Fc^2^)/3'
_refine_ls_weighting_scheme calc
_refine_ls_wR_factor_gt 0.1179
_refine_ls_wR_factor_ref 0.1237
_reflns_number_gt 3711
_reflns_number_total 4274
_reflns_threshold_expression >2sigma(I)
_cod_data_source_file JSSC-2014-218-109.CIF
_cod_data_source_block compound_2
_cod_depositor_comments
;
The following automatic conversions were performed:

data item '_chemical_melting_point' value 'not measured' was changed
to '?' -- the value is undefined or not given.

data item '_exptl_absorpt_correction_type' value 'Multi-scan' was
changed to 'multi-scan' in accordance with the built-in table derived
from the CIF Core dictionary named 'cif_core.dic' version 2.4.5 last
updated on 2014-11-21.

data item '_exptl_crystal_density_meas' value 'not measured' was
changed to '?' -- the value is perceived as not measured.

Automatic conversion script
Id: cif_fix_values 8369 2020-08-20 11:38:08Z andrius 
;
_cod_original_sg_symbol_H-M P-1
_cod_database_code 1562280

loop_
_symmetry_equiv_pos_as_xyz
'x, y, z'
'-x, -y, -z'

loop_
_atom_site_label
_atom_site_type_symbol
_atom_site_fract_x
_atom_site_fract_y
_atom_site_fract_z
_atom_site_U_iso_or_equiv
_atom_site_adp_type
_atom_site_occupancy
_atom_site_symmetry_multiplicity
_atom_site_calc_flag
_atom_site_refinement_flags
_atom_site_disorder_assembly
_atom_site_disorder_group
Fe1 Fe 0.22017(5) 0.58477(5) 0.74199(3) 0.03194(11) Uani 1 1 d . . .
Se2 Se 0.35909(6) 0.18827(4) 0.72184(4) 0.07083(14) Uani 1 1 d . . .
Se4 Se 0.01921(4) 0.49674(4) 0.81538(3) 0.04787(10) Uani 1 1 d . . .
Se1 Se 0.45088(4) 0.36425(4) 0.69233(3) 0.04349(10) Uani 1 1 d . . .
Se3 Se 0.16559(6) 0.27521(5) 0.86290(4) 0.07273(14) Uani 1 1 d . . .
N11 N 0.3859(3) 0.6869(3) 0.69514(19) 0.0323(7) Uani 1 1 d . . .
N12 N 0.2922(3) 0.6225(3) 0.88401(19) 0.0329(7) Uani 1 1 d . . .
N21 N 0.0430(3) 0.8012(3) 0.7557(2) 0.0377(7) Uani 1 1 d . . .
N22 N 0.1385(3) 0.6293(3) 0.5932(2) 0.0347(7) Uani 1 1 d . . .
C11 C 0.4339(4) 0.7156(3) 0.6025(3) 0.0394(9) Uani 1 1 d . . .
H11A H 0.4003 0.6874 0.5481 0.047 Uiso 1 1 calc R . .
C12 C 0.5318(4) 0.7856(4) 0.5817(3) 0.0477(10) Uani 1 1 d . . .
H12A H 0.5593 0.8070 0.5154 0.057 Uiso 1 1 calc R . .
C13 C 0.5867(4) 0.8223(4) 0.6610(3) 0.0542(11) Uani 1 1 d . . .
H13A H 0.6547 0.8668 0.6485 0.065 Uiso 1 1 calc R . .
C14 C 0.5412(4) 0.7934(4) 0.7603(3) 0.0451(9) Uani 1 1 d . . .
C15 C 0.5936(5) 0.8268(5) 0.8482(4) 0.0647(12) Uani 1 1 d . . .
H15A H 0.6606 0.8726 0.8401 0.078 Uiso 1 1 calc R . .
C16 C 0.5479(5) 0.7935(5) 0.9414(3) 0.0588(11) Uani 1 1 d . . .
H16A H 0.5828 0.8180 0.9967 0.071 Uiso 1 1 calc R . .
C17 C 0.4470(4) 0.7213(4) 0.9585(3) 0.0414(9) Uani 1 1 d . . .
C18 C 0.3996(4) 0.6803(4) 1.0539(3) 0.0447(10) Uani 1 1 d . . .
H18A H 0.4348 0.6990 1.1113 0.054 Uiso 1 1 calc R . .
C19 C 0.3020(4) 0.6130(4) 1.0628(3) 0.0456(10) Uani 1 1 d . . .
H19A H 0.2710 0.5847 1.1260 0.055 Uiso 1 1 calc R . .
C21 C -0.0007(4) 0.8868(4) 0.8351(3) 0.0513(11) Uani 1 1 d . . .
H21A H 0.0390 0.8547 0.8953 0.062 Uiso 1 1 calc R . .
C22 C -0.1046(5) 1.0242(4) 0.8327(3) 0.0641(13) Uani 1 1 d . . .
H22A H -0.1295 1.0820 0.8894 0.077 Uiso 1 1 calc R . .
C23 C -0.1684(4) 1.0718(4) 0.7463(3) 0.0524(11) Uani 1 1 d . . .
H23A H -0.2388 1.1618 0.7442 0.063 Uiso 1 1 calc R . .
C24 C -0.1274(4) 0.9848(3) 0.6611(3) 0.0395(9) Uani 1 1 d . . .
C25 C -0.1923(4) 1.0241(4) 0.5693(3) 0.0434(9) Uani 1 1 d . . .
H25A H -0.2646 1.1128 0.5642 0.052 Uiso 1 1 calc R . .
C26 C -0.1509(4) 0.9350(4) 0.4894(3) 0.0452(9) Uani 1 1 d . . .
H26A H -0.1969 0.9629 0.4308 0.054 Uiso 1 1 calc R . .
C27 C -0.0376(4) 0.7983(3) 0.4932(2) 0.0368(8) Uani 1 1 d . . .
C28 C 0.0141(4) 0.7021(4) 0.4125(3) 0.0446(9) Uani 1 1 d . . .
H28A H -0.0268 0.7252 0.3518 0.054 Uiso 1 1 calc R . .
C29 C 0.1241(4) 0.5747(4) 0.4225(3) 0.0507(10) Uani 1 1 d . . .
H29A H 0.1590 0.5111 0.3687 0.061 Uiso 1 1 calc R . .
C110 C 0.2489(4) 0.5869(4) 0.9764(2) 0.0407(9) Uani 1 1 d . . .
H11B H 0.1803 0.5428 0.9836 0.049 Uiso 1 1 calc R . .
C111 C 0.3898(3) 0.6890(3) 0.8747(2) 0.0333(8) Uani 1 1 d . . .
C112 C 0.4402(3) 0.7234(3) 0.7743(2) 0.0337(8) Uani 1 1 d . . .
C210 C 0.1838(4) 0.5410(4) 0.5149(3) 0.0438(9) Uani 1 1 d . . .
H21B H 0.2579 0.4537 0.5216 0.053 Uiso 1 1 calc R . .
C211 C 0.0296(3) 0.7563(3) 0.5834(2) 0.0305(7) Uani 1 1 d . . .
C212 C -0.0189(3) 0.8498(3) 0.6692(2) 0.0322(8) Uani 1 1 d . . .

loop_
_atom_site_aniso_label
_atom_site_aniso_U_11
_atom_site_aniso_U_22
_atom_site_aniso_U_33
_atom_site_aniso_U_23
_atom_site_aniso_U_13
_atom_site_aniso_U_12
Fe1 0.0322(2) 0.0333(2) 0.0262(2) -0.00156(17) -0.00868(16) -0.00638(17)
Se2 0.0792(3) 0.0404(2) 0.0896(3) -0.0068(2) -0.0308(2) -0.0124(2)
Se4 0.04447(17) 0.0587(2) 0.0439(2) 0.00253(16) -0.00871(15) -0.02290(15)
Se1 0.03992(17) 0.04122(18) 0.03564(17) -0.00445(14) -0.01187(14) 0.00199(15)
Se3 0.0814(3) 0.0721(3) 0.0755(3) 0.0328(2) -0.0295(2) -0.0374(2)
N11 0.0281(11) 0.0341(13) 0.0298(13) -0.0010(10) -0.0065(10) -0.0057(10)
N12 0.0326(12) 0.0318(12) 0.0289(13) 0.0001(10) -0.0085(10) -0.0052(10)
N21 0.0330(12) 0.0344(13) 0.0379(14) -0.0034(11) -0.0103(11) -0.0022(11)
N22 0.0332(12) 0.0347(13) 0.0328(13) -0.0007(11) -0.0098(10) -0.0075(10)
C11 0.0430(16) 0.0394(17) 0.0321(16) 0.0037(13) -0.0043(14) -0.0124(14)
C12 0.0453(18) 0.0505(19) 0.0423(19) 0.0061(16) 0.0008(15) -0.0158(15)
C13 0.0495(18) 0.060(2) 0.058(2) 0.0027(18) -0.0009(17) -0.0294(16)
C14 0.0412(16) 0.0463(18) 0.050(2) -0.0028(15) -0.0080(15) -0.0183(14)
C15 0.066(2) 0.082(3) 0.065(3) -0.005(2) -0.0159(19) -0.0466(18)
C16 0.0626(19) 0.072(2) 0.052(2) -0.0096(18) -0.0244(17) -0.0309(18)
C17 0.0385(16) 0.0412(17) 0.0368(17) -0.0055(14) -0.0142(13) -0.0032(14)
C18 0.0499(18) 0.0442(18) 0.0290(16) -0.0072(14) -0.0164(14) -0.0016(16)
C19 0.0494(19) 0.0472(19) 0.0269(16) 0.0004(14) -0.0078(14) -0.0032(16)
C21 0.0470(19) 0.048(2) 0.0424(19) -0.0170(16) -0.0142(15) 0.0035(16)
C22 0.056(2) 0.052(2) 0.063(2) -0.0252(19) -0.0186(19) 0.0087(19)
C23 0.0410(18) 0.0375(19) 0.063(2) -0.0048(17) -0.0089(17) 0.0025(15)
C24 0.0267(13) 0.0364(16) 0.053(2) 0.0072(14) -0.0078(14) -0.0094(12)
C25 0.0321(15) 0.0376(17) 0.055(2) 0.0102(15) -0.0088(15) -0.0071(13)
C26 0.0310(14) 0.055(2) 0.0500(19) 0.0184(16) -0.0192(14) -0.0139(14)
C27 0.0346(14) 0.0448(16) 0.0336(16) 0.0100(13) -0.0112(12) -0.0167(13)
C28 0.0464(16) 0.061(2) 0.0314(16) 0.0062(15) -0.0177(13) -0.0218(15)
C29 0.061(2) 0.055(2) 0.0342(17) -0.0073(15) -0.0180(15) -0.0165(17)
C110 0.0420(16) 0.0456(18) 0.0296(16) 0.0007(14) -0.0032(13) -0.0121(14)
C111 0.0308(14) 0.0295(15) 0.0317(15) -0.0040(12) -0.0100(12) -0.0006(12)
C112 0.0307(14) 0.0303(14) 0.0361(16) -0.0010(12) -0.0093(12) -0.0054(12)
C210 0.0430(17) 0.0445(18) 0.0381(18) -0.0075(14) -0.0130(14) -0.0073(15)
C211 0.0268(12) 0.0325(14) 0.0330(15) 0.0024(12) -0.0084(11) -0.0110(11)
C212 0.0243(12) 0.0320(14) 0.0378(16) 0.0005(12) -0.0047(12) -0.0078(11)

loop_
_atom_type_symbol
_atom_type_description
_atom_type_scat_dispersion_real
_atom_type_scat_dispersion_imag
_atom_type_scat_source
C C 0.0033 0.0016 'International Tables Vol C Tables 4.2.6.8 and 6.1.1.4'
H H 0.0000 0.0000 'International Tables Vol C Tables 4.2.6.8 and 6.1.1.4'
N N 0.0061 0.0033 'International Tables Vol C Tables 4.2.6.8 and 6.1.1.4'
Fe Fe 0.3463 0.8444 'International Tables Vol C Tables 4.2.6.8 and 6.1.1.4'
Se Se -0.0929 2.2259 'International Tables Vol C Tables 4.2.6.8 and 6.1.1.4'

loop_
_geom_angle_atom_site_label_1
_geom_angle_atom_site_label_2
_geom_angle_atom_site_label_3
_geom_angle
_geom_angle_site_symmetry_1
_geom_angle_site_symmetry_3
N12 Fe1 N22 157.91(11) . .
N12 Fe1 N11 75.03(10) . .
N22 Fe1 N11 89.58(11) . .
N12 Fe1 N21 88.12(10) . .
N22 Fe1 N21 74.35(10) . .
N11 Fe1 N21 83.90(11) . .
N12 Fe1 Se4 98.67(8) . .
N22 Fe1 Se4 94.80(8) . .
N11 Fe1 Se4 171.49(7) . .
N21 Fe1 Se4 90.25(9) . .
N12 Fe1 Se1 96.06(7) . .
N22 Fe1 Se1 98.18(7) . .
N11 Fe1 Se1 84.58(7) . .
N21 Fe1 Se1 166.29(8) . .
Se4 Fe1 Se1 101.97(4) . .
Se1 Se2 Se3 102.67(3) . .
Se3 Se4 Fe1 102.77(3) . .
Se2 Se1 Fe1 105.45(4) . .
Se4 Se3 Se2 103.49(3) . .
C11 N11 C112 118.0(3) . .
C11 N11 Fe1 128.1(2) . .
C112 N11 Fe1 113.9(2) . .
C110 N12 C111 118.1(3) . .
C110 N12 Fe1 126.3(3) . .
C111 N12 Fe1 115.6(2) . .
C21 N21 C212 117.4(3) . .
C21 N21 Fe1 127.9(2) . .
C212 N21 Fe1 114.6(2) . .
C210 N22 C211 118.6(3) . .
C210 N22 Fe1 125.2(2) . .
C211 N22 Fe1 116.2(2) . .
N11 C11 C12 123.6(3) . .
N11 C11 H11A 118.2 . .
C12 C11 H11A 118.2 . .
C13 C12 C11 118.5(4) . .
C13 C12 H12A 120.7 . .
C11 C12 H12A 120.7 . .
C12 C13 C14 120.3(4) . .
C12 C13 H13A 119.8 . .
C14 C13 H13A 119.8 . .
C13 C14 C112 117.3(4) . .
C13 C14 C15 124.3(4) . .
C112 C14 C15 118.3(4) . .
C16 C15 C14 121.3(4) . .
C16 C15 H15A 119.3 . .
C14 C15 H15A 119.3 . .
C15 C16 C17 122.0(4) . .
C15 C16 H16A 119.0 . .
C17 C16 H16A 119.0 . .
C18 C17 C111 117.1(4) . .
C18 C17 C16 124.3(4) . .
C111 C17 C16 118.7(3) . .
C19 C18 C17 120.0(3) . .
C19 C18 H18A 120.0 . .
C17 C18 H18A 120.0 . .
C18 C19 C110 119.4(3) . .
C18 C19 H19A 120.3 . .
C110 C19 H19A 120.3 . .
N21 C21 C22 123.0(4) . .
N21 C21 H21A 118.5 . .
C22 C21 H21A 118.5 . .
C23 C22 C21 119.3(4) . .
C23 C22 H22A 120.3 . .
C21 C22 H22A 120.3 . .
C22 C23 C24 119.7(3) . .
C22 C23 H23A 120.1 . .
C24 C23 H23A 120.1 . .
C23 C24 C212 117.1(3) . .
C23 C24 C25 123.5(3) . .
C212 C24 C25 119.3(3) . .
C26 C25 C24 121.2(3) . .
C26 C25 H25A 119.4 . .
C24 C25 H25A 119.4 . .
C25 C26 C27 121.3(3) . .
C25 C26 H26A 119.3 . .
C27 C26 H26A 119.3 . .
C28 C27 C211 116.8(3) . .
C28 C27 C26 124.4(3) . .
C211 C27 C26 118.8(3) . .
C29 C28 C27 120.4(3) . .
C29 C28 H28A 119.8 . .
C27 C28 H28A 119.8 . .
C28 C29 C210 119.1(3) . .
C28 C29 H29A 120.4 . .
C210 C29 H29A 120.4 . .
N12 C110 C19 122.7(4) . .
N12 C110 H11B 118.6 . .
C19 C110 H11B 118.6 . .
N12 C111 C17 122.7(3) . .
N12 C111 C112 117.9(3) . .
C17 C111 C112 119.4(3) . .
N11 C112 C14 122.2(3) . .
N11 C112 C111 117.5(3) . .
C14 C112 C111 120.3(3) . .
N22 C210 C29 122.4(3) . .
N22 C210 H21B 118.8 . .
C29 C210 H21B 118.8 . .
N22 C211 C27 122.6(3) . .
N22 C211 C212 117.8(3) . .
C27 C211 C212 119.6(3) . .
N21 C212 C24 123.3(3) . .
N21 C212 C211 117.0(3) . .
C24 C212 C211 119.7(3) . .

loop_
_geom_bond_atom_site_label_1
_geom_bond_atom_site_label_2
_geom_bond_distance
_geom_bond_site_symmetry_2
Fe1 N12 2.194(3) .
Fe1 N22 2.196(3) .
Fe1 N11 2.241(3) .
Fe1 N21 2.249(3) .
Fe1 Se4 2.4999(9) .
Fe1 Se1 2.5332(9) .
Se2 Se1 2.3395(10) .
Se2 Se3 2.3630(11) .
Se4 Se3 2.3336(10) .
N11 C11 1.320(4) .
N11 C112 1.362(4) .
N12 C110 1.329(4) .
N12 C111 1.354(5) .
N21 C21 1.324(5) .
N21 C212 1.361(4) .
N22 C210 1.329(4) .
N22 C211 1.357(4) .
C11 C12 1.390(6) .
C11 H11A 0.9300 .
C12 C13 1.367(6) .
C12 H12A 0.9300 .
C13 C14 1.393(6) .
C13 H13A 0.9300 .
C14 C112 1.410(5) .
C14 C15 1.436(6) .
C15 C16 1.337(6) .
C15 H15A 0.9300 .
C16 C17 1.430(6) .
C16 H16A 0.9300 .
C17 C18 1.398(5) .
C17 C111 1.410(5) .
C18 C19 1.360(6) .
C18 H18A 0.9300 .
C19 C110 1.393(5) .
C19 H19A 0.9300 .
C21 C22 1.408(5) .
C21 H21A 0.9300 .
C22 C23 1.365(6) .
C22 H22A 0.9300 .
C23 C24 1.395(5) .
C23 H23A 0.9300 .
C24 C212 1.412(4) .
C24 C25 1.421(5) .
C25 C26 1.354(5) .
C25 H25A 0.9300 .
C26 C27 1.434(5) .
C26 H26A 0.9300 .
C27 C28 1.401(5) .
C27 C211 1.416(5) .
C28 C29 1.364(5) .
C28 H28A 0.9300 .
C29 C210 1.404(5) .
C29 H29A 0.9300 .
C110 H11B 0.9300 .
C111 C112 1.438(5) .
C210 H21B 0.9300 .
C211 C212 1.436(4) .
